data_7110824
loop_
_publ_author_name
'Blake, Alexander J.'
'Champness, Neil R.'
'Cooke, Paul A.'
'Nicolson, James E. B.'

_publ_section_title
;
 Synthesis of a chiral adamantoid network--- the role of solvent in the
 construction of new coordination networks with silver(i)
;
_journal_issue 8
_journal_name_full 'Chemical Communications'
_journal_page_first 665
_journal_paper_doi 10.1039/a909868b
_journal_year 2000
_chemical_formula_moiety '[Ag(C8H6N4)(CH3CN)]BF4'
_chemical_formula_sum 'C10 H9 Ag B F4 N5'
_chemical_formula_weight 393.90
_chemical_name_common AgbpzBF4
_chemical_name_systematic
;
[Ag(2,2'-bipyrazine)(acetonitrile)]tetrafluoroborate
;
_space_group_IT_number 14
_symmetry_cell_setting monoclinic
_symmetry_space_group_name_Hall '-P 2yn'
_symmetry_space_group_name_H-M 'P 1 21/n 1'
_atom_sites_solution_hydrogens geom
_atom_sites_solution_primary direct
_atom_sites_solution_secondary difmap
_audit_creation_method SHELXL-97
_cell_angle_alpha 90.00
_cell_angle_beta 100.35(4)
_cell_angle_gamma 90.00
_cell_formula_units_Z 4
_cell_length_a 7.326(3)
_cell_length_b 18.423(6)
_cell_length_c 10.218(4)
_cell_measurement_reflns_used 39
_cell_measurement_temperature 150(2)
_cell_measurement_theta_max 15
_cell_measurement_theta_min 10
_cell_volume 1356.7(9)
_computing_cell_refinement 'STADI-4 (stoe & cie, 1996a)'
_computing_data_collection 'STADI-4 (stoe & cie, 1996a)'
_computing_data_reduction 'X-RED (stoe & cie, 1996b)'
_computing_molecular_graphics 'SHELXTL/PC (version 5.03)(Sheldrick, 1994)'
_computing_publication_material 'SHELXL-97 (Sheldrick, 1997)'
_computing_structure_refinement 'SHELXL-97 (Sheldrick, 1997)'
_computing_structure_solution 'SHELXS-97 (Sheldrick, 1990)'
_diffrn_ambient_temperature 150(2)
_diffrn_measured_fraction_theta_full 0.964
_diffrn_measured_fraction_theta_max 0.964
_diffrn_measurement_device_type 'Stoe Stadi-4'
_diffrn_measurement_method omega-theta
_diffrn_radiation_monochromator graphite
_diffrn_radiation_source 'fine-focus sealed tube'
_diffrn_radiation_type MoK\a
_diffrn_radiation_wavelength 0.71073
_diffrn_reflns_av_R_equivalents 0.0000
_diffrn_reflns_av_sigmaI/netI 0.0614
_diffrn_reflns_limit_h_max 8
_diffrn_reflns_limit_h_min -8
_diffrn_reflns_limit_k_max 21
_diffrn_reflns_limit_k_min 0
_diffrn_reflns_limit_l_max 12
_diffrn_reflns_limit_l_min 0
_diffrn_reflns_number 2384
_diffrn_reflns_theta_full 25.01
_diffrn_reflns_theta_max 25.01
_diffrn_reflns_theta_min 3.00
_diffrn_standards_decay_% 'random variation +/- 4.3%'
_diffrn_standards_interval_time 60
_diffrn_standards_number 3
_exptl_absorpt_coefficient_mu 1.531
_exptl_absorpt_correction_T_max 0.946
_exptl_absorpt_correction_T_min 0.875
_exptl_absorpt_correction_type numerical
_exptl_crystal_colour colourless
_exptl_crystal_density_diffrn 1.929
_exptl_crystal_density_method 'not measured'
_exptl_crystal_description trapezoid
_exptl_crystal_F_000 768
_exptl_crystal_size_max 0.29
_exptl_crystal_size_mid 0.13
_exptl_crystal_size_min 0.08
_refine_diff_density_max 0.739
_refine_diff_density_min -0.607
_refine_diff_density_rms 0.144
_refine_ls_extinction_method none
_refine_ls_goodness_of_fit_ref 1.157
_refine_ls_hydrogen_treatment 'riding model'
_refine_ls_matrix_type full
_refine_ls_number_parameters 191
_refine_ls_number_reflns 2384
_refine_ls_number_restraints 0
_refine_ls_restrained_S_all 1.157
_refine_ls_R_factor_all 0.0829
_refine_ls_R_factor_gt 0.0531
_refine_ls_shift/su_max 0.000
_refine_ls_shift/su_mean 0.000
_refine_ls_structure_factor_coef Fsqd
_refine_ls_weighting_details 'w=1/[\s^2^(Fo^2^)+(0.0155P)^2^+7.6397P] where P=(Fo^2^+2Fc^2^)/3'
_refine_ls_weighting_scheme calc
_refine_ls_wR_factor_gt 0.0913
_refine_ls_wR_factor_ref 0.1060
_reflns_number_gt 1794
_reflns_number_total 2384
_reflns_threshold_expression >2sigma(I)
_cod_data_source_file a909868bsup1.cif
_cod_data_source_block agbpyza
_cod_depositor_comments
;
The following automatic conversions were performed:

'_refine_ls_weighting_scheme' value 'calc
w=1/[\s^2^(Fo^2^)+(0.0155P)^2^+7.6397P] where P=(Fo^2^+2Fc^2^)/3' was
changed to 'calc'. New tag '_refine_ls_weighting_details' was
created. The value of the new tag was set to
'w=1/[\s^2^(Fo^2^)+(0.0155P)^2^+7.6397P] where P=(Fo^2^+2Fc^2^)/3'.

Automatic conversion script
Id: cif_fix_values 3143 2015-03-26 13:38:13Z robertas 
;
_cod_original_sg_symbol_H-M P21(n)
_cod_database_code 7110824

loop_
_symmetry_equiv_pos_as_xyz
'x, y, z'
'-x+1/2, y+1/2, -z+1/2'
'-x, -y, -z'
'x-1/2, -y-1/2, z-1/2'

loop_
_atom_site_label
_atom_site_type_symbol
_atom_site_fract_x
_atom_site_fract_y
_atom_site_fract_z
_atom_site_U_iso_or_equiv
_atom_site_adp_type
_atom_site_occupancy
_atom_site_calc_flag
_atom_site_refinement_flags
Ag1 Ag 0.23180(7) 0.88430(3) 0.90371(6) 0.02231(17) Uani 1 d .
C1 C 0.3998(10) 0.6910(4) 1.1841(7) 0.0239(17) Uani 1 d .
H1A H 0.3339 0.6528 1.2173 0.029 Uiso 1 calc R
C2 C 0.3082(10) 0.7344(4) 1.0850(7) 0.0226(17) Uani 1 d .
H2A H 0.1801 0.7261 1.0524 0.027 Uiso 1 calc R
N3 N 0.3941(8) 0.7881(3) 1.0329(6) 0.0210(14) Uani 1 d .
C4 C 0.5755(9) 0.7985(4) 1.0821(7) 0.0187(16) Uani 1 d .
C5 C 0.6694(9) 0.8573(4) 1.0199(7) 0.0191(16) Uani 1 d .
N6 N 0.5598(8) 0.9078(3) 0.9521(6) 0.0204(14) Uani 1 d .
C7 C 0.6414(10) 0.9594(4) 0.8909(8) 0.0241(18) Uani 1 d .
H7A H 0.5683 0.9970 0.8442 0.029 Uiso 1 calc R
C8 C 0.8321(9) 0.9587(4) 0.8948(7) 0.0193(16) Uani 1 d .
H8A H 0.8857 0.9953 0.8483 0.023 Uiso 1 calc R
N9 N 0.9423(8) 0.9085(3) 0.9615(6) 0.0200(14) Uani 1 d .
C10 C 0.8601(9) 0.8587(4) 1.0255(7) 0.0202(16) Uani 1 d .
H10A H 0.9345 0.8230 1.0767 0.024 Uiso 1 calc R
C11 C 0.6675(10) 0.7552(4) 1.1844(7) 0.0213(17) Uani 1 d .
H11A H 0.7948 0.7643 1.2186 0.026 Uiso 1 calc R
N12 N 0.5807(8) 0.7008(3) 1.2363(6) 0.0240(15) Uani 1 d .
N1S N 0.2003(9) 0.9936(4) 0.7618(8) 0.0376(18) Uani 1 d .
C2S C 0.2197(11) 1.0196(5) 0.6660(9) 0.035(2) Uani 1 d .
C3S C 0.2511(14) 1.0523(6) 0.5428(10) 0.065(3) Uani 1 d .
H3S1 H 0.3705 1.0778 0.5584 0.098 Uiso 1 calc R
H3S2 H 0.1514 1.0869 0.5110 0.098 Uiso 1 calc R
H3S3 H 0.2525 1.0144 0.4758 0.098 Uiso 1 calc R
B1 B 0.2378(13) 0.8494(6) 0.3711(9) 0.036(2) Uani 1 d .
F1 F 0.3876(8) 0.8121(3) 0.4368(7) 0.073(2) Uani 1 d .
F2 F 0.1121(8) 0.8003(4) 0.3075(6) 0.077(2) Uani 1 d .
F3 F 0.2892(10) 0.8950(4) 0.2821(7) 0.086(2) Uani 1 d .
F4 F 0.1581(12) 0.8846(5) 0.4624(8) 0.113(3) Uani 1 d .

loop_
_atom_site_aniso_label
_atom_site_aniso_U_11
_atom_site_aniso_U_22
_atom_site_aniso_U_33
_atom_site_aniso_U_23
_atom_site_aniso_U_13
_atom_site_aniso_U_12
Ag1 0.0107(2) 0.0225(3) 0.0322(3) 0.0021(3) -0.00018(19) 0.0012(3)
C1 0.022(4) 0.023(4) 0.025(4) 0.001(3) 0.001(3) -0.006(3)
C2 0.024(4) 0.021(4) 0.023(4) -0.001(3) 0.003(3) -0.003(3)
N3 0.014(3) 0.019(3) 0.029(4) 0.000(3) 0.001(3) 0.001(3)
C4 0.016(3) 0.019(4) 0.021(4) -0.006(3) 0.001(3) 0.000(3)
C5 0.016(3) 0.017(4) 0.024(4) -0.006(3) 0.006(3) 0.005(3)
N6 0.018(3) 0.017(3) 0.026(3) 0.001(3) 0.005(3) 0.000(2)
C7 0.026(4) 0.019(4) 0.029(4) 0.000(3) 0.007(3) 0.007(3)
C8 0.015(4) 0.020(4) 0.024(4) -0.006(3) 0.004(3) -0.004(3)
N9 0.016(3) 0.020(3) 0.023(3) -0.005(3) 0.000(2) 0.002(2)
C10 0.016(3) 0.017(4) 0.026(4) 0.004(3) 0.000(3) 0.009(3)
C11 0.019(4) 0.024(4) 0.021(4) 0.005(3) 0.002(3) -0.001(3)
N12 0.018(3) 0.026(4) 0.025(4) 0.004(3) -0.004(3) -0.001(3)
N1S 0.023(4) 0.044(5) 0.044(5) 0.017(4) 0.003(3) 0.003(3)
C2S 0.021(4) 0.034(5) 0.046(6) 0.009(4) 0.000(4) -0.004(4)
C3S 0.049(6) 0.076(8) 0.067(7) 0.035(6) -0.001(6) -0.015(6)
B1 0.030(5) 0.049(6) 0.030(6) 0.005(5) 0.003(5) 0.006(5)
F1 0.036(3) 0.068(4) 0.104(5) 0.020(4) -0.017(3) 0.006(3)
F2 0.045(3) 0.112(6) 0.067(4) 0.005(4) -0.011(3) -0.030(4)
F3 0.099(5) 0.071(5) 0.091(5) 0.044(4) 0.026(4) -0.002(4)
F4 0.147(7) 0.106(6) 0.098(6) -0.022(5) 0.053(5) 0.047(6)

loop_
_atom_type_symbol
_atom_type_description
_atom_type_scat_dispersion_real
_atom_type_scat_dispersion_imag
_atom_type_scat_source
C C 0.0033 0.0016 'International Tables Vol C Tables 4.2.6.8 and 6.1.1.4'
H H 0.0000 0.0000 'International Tables Vol C Tables 4.2.6.8 and 6.1.1.4'
B B 0.0013 0.0007 'International Tables Vol C Tables 4.2.6.8 and 6.1.1.4'
N N 0.0061 0.0033 'International Tables Vol C Tables 4.2.6.8 and 6.1.1.4'
F F 0.0171 0.0103 'International Tables Vol C Tables 4.2.6.8 and 6.1.1.4'
Ag Ag -0.8971 1.1015 'International Tables Vol C Tables 4.2.6.8 and 6.1.1.4'

loop_
_geom_angle_atom_site_label_1
_geom_angle_atom_site_label_2
_geom_angle_atom_site_label_3
_geom_angle
_geom_angle_site_symmetry_1
_geom_angle_site_symmetry_3
_geom_angle_publ_flag
N9 Ag1 N3 112.6(2) 1_455 . y
N9 Ag1 N6 146.1(2) 1_455 . y
N3 Ag1 N6 69.0(2) . . y
N9 Ag1 N12 89.0(2) 1_455 4_575 y
N3 Ag1 N12 91.6(2) . 4_575 y
N6 Ag1 N12 124.9(2) . 4_575 y
N9 Ag1 N1S 90.0(2) 1_455 . y
N3 Ag1 N1S 155.9(2) . . y
N6 Ag1 N1S 87.6(2) . . y
N12 Ag1 N1S 97.5(2) 4_575 . y
N12 C1 C2 122.1(7) . . ?
N3 C2 C1 121.7(7) . . ?
C2 N3 C4 117.4(6) . . ?
C2 N3 Ag1 123.1(5) . . ?
C4 N3 Ag1 117.4(5) . . ?
N3 C4 C11 120.9(7) . . ?
N3 C4 C5 116.4(6) . . ?
C11 C4 C5 122.7(6) . . ?
N6 C5 C10 120.9(7) . . ?
N6 C5 C4 116.6(6) . . ?
C10 C5 C4 122.4(6) . . ?
C7 N6 C5 117.4(6) . . ?
C7 N6 Ag1 123.1(5) . . ?
C5 N6 Ag1 117.8(5) . . ?
N6 C7 C8 120.7(7) . . ?
N9 C8 C7 122.3(7) . . ?
C8 N9 C10 116.3(6) . . ?
C8 N9 Ag1 119.7(5) . 1_655 ?
C10 N9 Ag1 120.1(4) . 1_655 ?
N9 C10 C5 122.2(6) . . ?
N12 C11 C4 121.6(7) . . ?
C11 N12 C1 116.4(6) . . ?
C11 N12 Ag1 124.7(5) . 4_676 ?
C1 N12 Ag1 118.8(5) . 4_676 ?
C2S N1S Ag1 148.1(7) . . ?
N1S C2S C3S 178.1(10) . . ?
F3 B1 F4 112.2(9) . . ?
F3 B1 F1 110.5(8) . . ?
F4 B1 F1 108.1(8) . . ?
F3 B1 F2 109.8(8) . . ?
F4 B1 F2 107.9(9) . . ?
F1 B1 F2 108.2(9) . . ?

loop_
_geom_bond_atom_site_label_1
_geom_bond_atom_site_label_2
_geom_bond_distance
_geom_bond_site_symmetry_2
_geom_bond_publ_flag
Ag1 N9 2.345(6) 1_455 y
Ag1 N3 2.394(6) . y
Ag1 N6 2.404(6) . y
Ag1 N12 2.435(6) 4_575 y
Ag1 N1S 2.467(7) . y
C1 N12 1.349(9) . ?
C1 C2 1.368(10) . ?
C2 N3 1.334(9) . ?
N3 C4 1.347(9) . ?
C4 C11 1.388(10) . ?
C4 C5 1.487(10) . ?
C5 N6 1.338(9) . ?
C5 C10 1.388(9) . ?
N6 C7 1.336(9) . ?
C7 C8 1.390(9) . ?
C8 N9 1.331(9) . ?
N9 C10 1.331(9) . ?
N9 Ag1 2.345(6) 1_655 ?
C11 N12 1.346(9) . ?
N12 Ag1 2.435(6) 4_676 ?
N1S C2S 1.122(10) . ?
C2S C3S 1.451(13) . ?
B1 F3 1.340(11) . ?
B1 F4 1.352(11) . ?
B1 F1 1.366(11) . ?
B1 F2 1.369(12) . ?
